data_4033906
loop_
_publ_author_name
'Lan, Ping'
'Banwell, Martin G.'
'Willis, Anthony C.'

_publ_section_title
;
 Application of Electrocyclic Ring-Opening and Desymmetrizing Nucleophilic
 Trappings of meso-6,6-Dibromobicyclo[3.1.0]hexanes to Total Syntheses of
 Crinine and Haemanthamine Alkaloids.
;
_journal_issue 6
_journal_name_full 'The Journal of organic chemistry'
_journal_page_first 3431
_journal_page_last 3466
_journal_paper_doi 10.1021/acs.joc.9b00018
_journal_volume 84
_journal_year 2019
_chemical_compound_source local
_chemical_formula_moiety ' C16 H18 N O4 +, C6 H2 N3 O7 -'
_chemical_formula_sum 'C22 H20 N4 O11'
_chemical_formula_weight 516.42
_space_group_IT_number 14
_space_group_name_Hall '-P 2yab'
_space_group_name_H-M_alt 'P 1 21/a 1'
_symmetry_cell_setting monoclinic
_symmetry_space_group_name_H-M 'P 1 21/a 1'
_atom_sites_solution_hydrogens difmap
_atom_sites_solution_primary direct
_audit_creation_date 13-03-08
_audit_creation_method CRYSTALS_ver_14.40
_audit_update_record
;
2013-03-12 - Report on C23 H24 N4 O12
            by Anthony C. Willis
            for  Ping Lan and Martin Banwell

2013-03-12 - racemic

2013-03-12 - passes checkcif tests

;
_cell_angle_alpha 90
_cell_angle_beta 110.4722(10)
_cell_angle_gamma 90
_cell_formula_units_Z 4
_cell_length_a 8.6279(1)
_cell_length_b 26.7808(5)
_cell_length_c 9.8839(2)
_cell_measurement_reflns_used 27329
_cell_measurement_temperature 200
_cell_measurement_theta_max 27.5
_cell_measurement_theta_min 3
_cell_volume 2139.55(7)
_computing_cell_refinement 'DENZO/SCALEPACK (Otwinowski & Minor, 1997)'
_computing_data_collection 'COLLECT (Nonius, 2001).'
_computing_data_reduction 'DENZO/SCALEPACK (Otwinowski & Minor, 1997)'
_computing_molecular_graphics
; 
ORTEP-II (Johnson 1976) in teXsan (MSC, 1992-1997)
;
_computing_publication_material 'CRYSTALS (Betteridge et al., 2003)'
_computing_structure_refinement 'CRYSTALS (Betteridge et al., 2003)'
_computing_structure_solution 'SIR92 (Altomare et al., 1994)'
_diffrn_ambient_temperature 200
_diffrn_measured_fraction_theta_full 0.998
_diffrn_measured_fraction_theta_max 0.998
_diffrn_measurement_device Area
_diffrn_measurement_device_type 'Nonius KappaCCD'
_diffrn_measurement_method ' \f and \w scans with CCD '
_diffrn_radiation_monochromator graphite
_diffrn_radiation_type 'Mo K\a'
_diffrn_radiation_wavelength 0.71073
_diffrn_reflns_av_R_equivalents 0.058
_diffrn_reflns_limit_h_max 11
_diffrn_reflns_limit_h_min -11
_diffrn_reflns_limit_k_max 33
_diffrn_reflns_limit_k_min -34
_diffrn_reflns_limit_l_max 12
_diffrn_reflns_limit_l_min -12
_diffrn_reflns_number 35395
_diffrn_reflns_theta_full 27.482
_diffrn_reflns_theta_max 27.482
_diffrn_reflns_theta_min 2.632
_diffrn_standards_number 0
_exptl_absorpt_coefficient_mu 0.131
_exptl_absorpt_correction_T_max 0.995
_exptl_absorpt_correction_T_min 0.965
_exptl_absorpt_correction_type integration
_exptl_absorpt_process_details
;
via Gaussian method (Coppens, 1970) implemented in maXus (2000)
;
_exptl_crystal_colour yellow
_exptl_crystal_density_diffrn 1.603
_exptl_crystal_density_method 'not measured'
_exptl_crystal_description prism
_exptl_crystal_F_000 1072
_exptl_crystal_size_max 0.430
_exptl_crystal_size_mid 0.160
_exptl_crystal_size_min 0.160
_refine_diff_density_max 0.49
_refine_diff_density_min -0.52
_refine_ls_extinction_method None
_refine_ls_goodness_of_fit_ref 0.9482
_refine_ls_hydrogen_treatment refxyz
_refine_ls_matrix_type full
_refine_ls_number_parameters 394
_refine_ls_number_reflns 4899
_refine_ls_number_restraints 0
_refine_ls_R_factor_all 0.0749
_refine_ls_R_factor_gt 0.0438
_refine_ls_shift/su_max 0.0054572
_refine_ls_shift/su_mean 0.0004352
_refine_ls_structure_factor_coef Fsqd
_refine_ls_weighting_details
;
 Method= Modified Sheldrick 
 w=1/[\s^2^(F^2^) + ( 0.05P)^2^ + 1.03P] 
 ,where P=(max(Fo^2^,0) + 2Fc^2^)/3 
;
_refine_ls_weighting_scheme calc
_refine_ls_wR_factor_all 0.1052
_refine_ls_wR_factor_gt 0.0938
_refine_ls_wR_factor_ref 0.1052
_reflns_limit_h_max 10
_reflns_limit_h_min -11
_reflns_limit_k_max 34
_reflns_limit_k_min 0
_reflns_limit_l_max 12
_reflns_limit_l_min 0
_reflns_number_gt 3417
_reflns_number_total 4899
_reflns_threshold_expression I>2.0\s(I)
_oxford_diffrn_Wilson_B_factor 2.57
_oxford_diffrn_Wilson_scale 8.14
_oxford_refine_ls_r_factor_ref 0.0749
_oxford_refine_ls_scale 0.3827(5)
_oxford_reflns_number_all 4899
_oxford_reflns_threshold_expression_ref I>-10.0\s(I)
_oxford_structure_analysis_title 'ban1308 At 15:18 on 8/ 3'
_cod_data_source_file jo9b00018_si_005.cif
_cod_data_source_block ban1308
_cod_original_sg_symbol_H-M 'P 1 21/a 1 '
_cod_database_code 4033906

loop_
_symmetry_equiv_pos_as_xyz
x,y,z
-x,-y,-z
-x+1/2,y+1/2,-z
x+1/2,-y+1/2,z

loop_
_atom_site_label
_atom_site_type_symbol
_atom_site_fract_x
_atom_site_fract_y
_atom_site_fract_z
_atom_site_U_iso_or_equiv
_atom_site_occupancy
_atom_site_adp_type
C1 C 0.4191(2) 0.59770(7) 0.19450(18) 0.0268 1.0000 Uani
C2 C 0.5069(2) 0.61837(7) 0.12294(19) 0.0295 1.0000 Uani
C3 C 0.4979(2) 0.67256(7) 0.08213(19) 0.0300 1.0000 Uani
O4 O 0.64415(14) 0.69852(4) 0.17333(14) 0.0302 1.0000 Uani
C5 C 0.3411(2) 0.69706(7) 0.0887(2) 0.0301 1.0000 Uani
C6 C 0.3180(2) 0.68225(6) 0.22840(19) 0.0253 1.0000 Uani
N7 N 0.15701(17) 0.70121(6) 0.23619(15) 0.0275 1.0000 Uani
C8 C 0.0265(2) 0.66771(7) 0.1357(2) 0.0309 1.0000 Uani
C9 C 0.1102(2) 0.61723(7) 0.13743(18) 0.0295 1.0000 Uani
O10 O 0.09315(16) 0.60637(6) -0.00708(14) 0.0434 1.0000 Uani
C11 C 0.29522(19) 0.62618(6) 0.24045(17) 0.0240 1.0000 Uani
C12 C 0.1623(2) 0.69899(7) 0.3893(2) 0.0310 1.0000 Uani
C13 C 0.2321(2) 0.65011(6) 0.46084(18) 0.0275 1.0000 Uani
C14 C 0.2239(2) 0.64130(7) 0.59879(19) 0.0334 1.0000 Uani
C15 C 0.2826(2) 0.59658(7) 0.66187(19) 0.0344 1.0000 Uani
O16 O 0.28942(19) 0.57913(6) 0.79468(14) 0.0527 1.0000 Uani
C17 C 0.3361(3) 0.52768(9) 0.7978(2) 0.0489 1.0000 Uani
O18 O 0.40213(17) 0.52046(5) 0.68433(14) 0.0448 1.0000 Uani
C19 C 0.3493(2) 0.56139(7) 0.59514(19) 0.0311 1.0000 Uani
C20 C 0.3605(2) 0.56926(6) 0.46268(18) 0.0277 1.0000 Uani
C21 C 0.30008(19) 0.61485(6) 0.39346(17) 0.0250 1.0000 Uani
C22 C 0.7465(2) 0.64938(7) 0.54613(19) 0.0315 1.0000 Uani
C23 C 0.8096(2) 0.59936(7) 0.54201(18) 0.0294 1.0000 Uani
C24 C 0.8210(2) 0.56321(7) 0.64421(19) 0.0301 1.0000 Uani
C25 C 0.7713(2) 0.57412(7) 0.75921(18) 0.0299 1.0000 Uani
C26 C 0.7140(2) 0.62119(7) 0.77611(19) 0.0321 1.0000 Uani
C27 C 0.7008(2) 0.65662(7) 0.67326(19) 0.0324 1.0000 Uani
O28 O 0.73581(19) 0.68329(5) 0.45665(14) 0.0445 1.0000 Uani
N29 N 0.86897(18) 0.58506(6) 0.42643(16) 0.0348 1.0000 Uani
O30 O 0.85414(18) 0.61413(6) 0.32795(16) 0.0537 1.0000 Uani
O31 O 0.9365(2) 0.54453(6) 0.43345(18) 0.0656 1.0000 Uani
N32 N 0.78467(19) 0.53667(6) 0.86740(16) 0.0347 1.0000 Uani
O33 O 0.84224(19) 0.49564(5) 0.85500(15) 0.0465 1.0000 Uani
O34 O 0.73841(19) 0.54685(6) 0.96832(15) 0.0502 1.0000 Uani
N35 N 0.6400(2) 0.70549(6) 0.69745(18) 0.0428 1.0000 Uani
O36 O 0.6781(3) 0.71990(7) 0.82266(18) 0.0830 1.0000 Uani
O37 O 0.55116(19) 0.72960(5) 0.59456(16) 0.0512 1.0000 Uani
H11 H 0.432(2) 0.5616(7) 0.2195(19) 0.0323 1.0000 Uiso
H21 H 0.588(2) 0.5974(7) 0.098(2) 0.0354 1.0000 Uiso
H31 H 0.498(2) 0.6769(7) -0.018(2) 0.0344 1.0000 Uiso
H51 H 0.344(2) 0.7343(8) 0.081(2) 0.0358 1.0000 Uiso
H52 H 0.246(2) 0.6844(7) 0.005(2) 0.0361 1.0000 Uiso
H61 H 0.409(2) 0.6951(6) 0.314(2) 0.0281 1.0000 Uiso
H71 H 0.142(2) 0.7344(8) 0.208(2) 0.0400 1.0000 Uiso
H81 H -0.009(2) 0.6819(7) 0.037(2) 0.0360 1.0000 Uiso
H82 H -0.063(2) 0.6660(7) 0.169(2) 0.0356 1.0000 Uiso
H91 H 0.056(2) 0.5893(7) 0.1773(19) 0.0334 1.0000 Uiso
H101 H 0.135(3) 0.5758(10) -0.004(3) 0.0666 1.0000 Uiso
H121 H 0.229(2) 0.7264(7) 0.439(2) 0.0362 1.0000 Uiso
H122 H 0.047(2) 0.7030(7) 0.386(2) 0.0360 1.0000 Uiso
H141 H 0.177(2) 0.6669(7) 0.646(2) 0.0397 1.0000 Uiso
H171 H 0.430(3) 0.5205(8) 0.893(3) 0.0585 1.0000 Uiso
H172 H 0.233(3) 0.5067(9) 0.775(2) 0.0594 1.0000 Uiso
H201 H 0.410(2) 0.5439(7) 0.4161(19) 0.0324 1.0000 Uiso
H241 H 0.862(2) 0.5309(7) 0.634(2) 0.0358 1.0000 Uiso
H261 H 0.683(2) 0.6277(7) 0.857(2) 0.0374 1.0000 Uiso
H401 H 0.676(3) 0.6856(8) 0.265(2) 0.0456 1.0000 Uiso

loop_
_atom_site_aniso_label
_atom_site_aniso_U_11
_atom_site_aniso_U_22
_atom_site_aniso_U_33
_atom_site_aniso_U_23
_atom_site_aniso_U_13
_atom_site_aniso_U_12
C1 0.0266(8) 0.0264(9) 0.0289(9) -0.0036(7) 0.0114(7) 0.0012(7)
C2 0.0283(9) 0.0305(9) 0.0328(9) -0.0060(7) 0.0147(7) 0.0008(7)
C3 0.0306(9) 0.0343(10) 0.0283(9) -0.0025(7) 0.0145(7) -0.0040(7)
O4 0.0290(6) 0.0304(7) 0.0328(7) 0.0019(5) 0.0129(5) -0.0029(5)
C5 0.0289(9) 0.0315(10) 0.0316(9) 0.0045(8) 0.0127(8) 0.0008(8)
C6 0.0209(8) 0.0260(9) 0.0298(9) -0.0011(7) 0.0098(7) 0.0013(7)
N7 0.0260(7) 0.0240(8) 0.0342(8) 0.0011(6) 0.0127(6) 0.0036(6)
C8 0.0228(8) 0.0346(10) 0.0349(10) 0.0004(8) 0.0094(7) -0.0003(7)
C9 0.0253(8) 0.0333(10) 0.0303(9) -0.0056(7) 0.0101(7) -0.0022(7)
O10 0.0345(7) 0.0588(9) 0.0334(7) -0.0141(7) 0.0074(6) 0.0024(7)
C11 0.0244(8) 0.0231(8) 0.0258(8) -0.0024(7) 0.0103(7) -0.0005(6)
C12 0.0336(10) 0.0278(10) 0.0353(10) -0.0046(8) 0.0168(8) 0.0023(8)
C13 0.0249(8) 0.0282(9) 0.0302(9) -0.0039(7) 0.0107(7) -0.0006(7)
C14 0.0331(10) 0.0385(11) 0.0304(10) -0.0055(8) 0.0135(8) 0.0028(8)
C15 0.0329(9) 0.0468(12) 0.0253(9) 0.0016(8) 0.0124(8) 0.0017(8)
O16 0.0674(10) 0.0654(10) 0.0314(7) 0.0127(7) 0.0248(7) 0.0199(8)
C17 0.0542(13) 0.0605(15) 0.0366(11) 0.0144(10) 0.0216(10) 0.0087(11)
O18 0.0517(8) 0.0474(8) 0.0411(8) 0.0189(6) 0.0235(7) 0.0149(7)
C19 0.0274(9) 0.0343(10) 0.0313(9) 0.0063(7) 0.0098(7) 0.0027(7)
C20 0.0256(8) 0.0281(9) 0.0312(9) -0.0007(7) 0.0120(7) 0.0012(7)
C21 0.0216(8) 0.0254(9) 0.0289(8) -0.0020(7) 0.0101(7) -0.0019(7)
C22 0.0331(9) 0.0300(9) 0.0275(9) -0.0004(7) 0.0057(7) -0.0085(8)
C23 0.0267(8) 0.0333(10) 0.0275(9) -0.0019(7) 0.0087(7) -0.0054(7)
C24 0.0259(9) 0.0296(10) 0.0324(9) -0.0015(7) 0.0074(7) -0.0039(7)
C25 0.0289(9) 0.0297(10) 0.0285(9) 0.0041(7) 0.0069(7) -0.0032(7)
C26 0.0319(9) 0.0371(10) 0.0270(9) -0.0002(8) 0.0100(7) -0.0026(8)
C27 0.0370(10) 0.0263(9) 0.0307(9) -0.0007(7) 0.0078(8) -0.0009(8)
O28 0.0675(10) 0.0320(7) 0.0331(7) 0.0052(6) 0.0163(7) -0.0047(7)
N29 0.0301(8) 0.0406(9) 0.0346(8) 0.0015(7) 0.0125(7) -0.0042(7)
O30 0.0513(9) 0.0720(11) 0.0483(9) 0.0234(8) 0.0305(7) 0.0172(8)
O31 0.1052(14) 0.0426(9) 0.0688(11) 0.0015(8) 0.0554(11) 0.0124(9)
N32 0.0352(8) 0.0339(9) 0.0345(8) 0.0034(7) 0.0116(7) -0.0027(7)
O33 0.0638(9) 0.0297(8) 0.0447(8) 0.0049(6) 0.0171(7) 0.0034(7)
O34 0.0634(9) 0.0537(9) 0.0444(8) 0.0138(7) 0.0327(8) 0.0087(7)
N35 0.0545(11) 0.0335(9) 0.0376(9) 0.0001(8) 0.0128(8) 0.0031(8)
O36 0.1357(18) 0.0554(11) 0.0439(10) -0.0127(8) 0.0140(10) 0.0270(11)
O37 0.0592(9) 0.0404(8) 0.0508(9) 0.0106(7) 0.0151(7) 0.0115(7)

loop_
_atom_type_symbol
_atom_type_scat_dispersion_real
_atom_type_scat_dispersion_imag
_atom_type_scat_Cromer_Mann_a1
_atom_type_scat_Cromer_Mann_b1
_atom_type_scat_Cromer_Mann_a2
_atom_type_scat_Cromer_Mann_b2
_atom_type_scat_Cromer_Mann_a3
_atom_type_scat_Cromer_Mann_b3
_atom_type_scat_Cromer_Mann_a4
_atom_type_scat_Cromer_Mann_b4
_atom_type_scat_Cromer_Mann_c
_atom_type_scat_source
C 0.0033 0.0016 2.3100 20.8439 1.0200 10.2075 1.5886 0.5687 0.8650 51.6512 0.2156 'International Tables Vol C 4.2.6.8 and 6.1.1.4'
H 0.0000 0.0000 0.4930 10.5109 0.3229 26.1257 0.1402 3.1424 0.0408 57.7998 0.0030 'International Tables Vol C 4.2.6.8 and 6.1.1.4'
N 0.0061 0.0033 12.2126 0.0057 3.1322 9.8933 2.0125 28.9975 1.1663 0.5826 -11.5290 'International Tables Vol C 4.2.6.8 and 6.1.1.4'
O 0.0106 0.0060 3.0485 13.2771 2.2868 5.7011 1.5463 0.3239 0.8670 32.9089 0.2508 'International Tables Vol C 4.2.6.8 and 6.1.1.4'

loop_
_exptl_crystal_face_index_h
_exptl_crystal_face_index_k
_exptl_crystal_face_index_l
_exptl_crystal_face_perp_dist
1 0 0 0.220
-1 0 0 0.280
0 1 0 0.020
0 -1 0 0.030
0 0 1 0.100
0 0 -1 0.120

loop_
_geom_angle_atom_site_label_1
_geom_angle_atom_site_label_2
_geom_angle_atom_site_label_3
_geom_angle
_geom_angle_publ_flag
C2 C1 C11 123.21(16) yes
C2 C1 H11 120.3(11) no
C11 C1 H11 116.5(11) no
C1 C2 C3 124.19(16) yes
C1 C2 H21 118.8(11) no
C3 C2 H21 117.0(11) no
C2 C3 O4 110.22(14) yes
C2 C3 C5 111.57(14) yes
O4 C3 C5 111.10(14) yes
C2 C3 H31 111.2(10) no
O4 C3 H31 104.9(11) no
C5 C3 H31 107.7(11) no
C3 O4 H401 109.3(13) no
C3 C5 C6 109.11(14) yes
C3 C5 H51 112.0(11) no
C6 C5 H51 110.4(11) no
C3 C5 H52 107.5(11) no
C6 C5 H52 109.8(11) no
H51 C5 H52 108.0(15) no
C5 C6 N7 112.09(13) yes
C5 C6 C11 112.99(14) yes
N7 C6 C11 100.46(12) yes
C5 C6 H61 111.7(10) no
N7 C6 H61 108.0(10) no
C11 C6 H61 111.0(10) no
C6 N7 C8 104.80(13) yes
C6 N7 C12 109.60(13) yes
C8 N7 C12 113.15(14) yes
C6 N7 H71 110.2(12) no
C8 N7 H71 112.4(12) no
C12 N7 H71 106.7(12) no
N7 C8 C9 106.08(13) yes
N7 C8 H81 108.7(11) no
C9 C8 H81 109.4(11) no
N7 C8 H82 108.2(12) no
C9 C8 H82 113.3(12) no
H81 C8 H82 111.0(16) no
C8 C9 O10 106.77(15) yes
C8 C9 C11 103.85(13) yes
O10 C9 C11 113.98(13) yes
C8 C9 H91 111.8(10) no
O10 C9 H91 109.7(10) no
C11 C9 H91 110.6(10) no
C9 O10 H101 104.7(16) no
C6 C11 C1 110.53(13) yes
C6 C11 C9 103.15(13) yes
C1 C11 C9 113.04(13) yes
C6 C11 C21 108.25(13) yes
C1 C11 C21 114.88(13) yes
C9 C11 C21 106.20(13) yes
N7 C12 C13 111.92(14) yes
N7 C12 H121 106.7(11) no
C13 C12 H121 110.8(11) no
N7 C12 H122 106.6(11) no
C13 C12 H122 110.0(11) no
H121 C12 H122 110.7(16) no
C12 C13 C14 116.84(15) yes
C12 C13 C21 121.87(15) yes
C14 C13 C21 121.28(16) yes
C13 C14 C15 116.95(16) yes
C13 C14 H141 120.2(11) no
C15 C14 H141 122.8(11) no
C14 C15 O16 128.33(17) yes
C14 C15 C19 121.97(16) yes
O16 C15 C19 109.70(16) yes
C15 O16 C17 105.36(15) yes
O16 C17 O18 107.35(16) yes
O16 C17 H171 109.2(13) no
O18 C17 H171 106.6(13) no
O16 C17 H172 108.0(13) no
O18 C17 H172 108.4(13) no
H171 C17 H172 116.9(18) no
C17 O18 C19 105.00(14) yes
C15 C19 O18 109.61(15) yes
C15 C19 C20 122.21(16) yes
O18 C19 C20 128.16(16) yes
C19 C20 C21 117.56(16) yes
C19 C20 H201 121.6(11) no
C21 C20 H201 120.8(10) no
C11 C21 C20 122.05(14) yes
C11 C21 C13 117.81(14) yes
C20 C21 C13 120.01(15) yes
C23 C22 C27 111.38(15) yes
C23 C22 O28 125.94(17) yes
C27 C22 O28 122.65(17) yes
C22 C23 C24 123.99(16) yes
C22 C23 N29 120.16(15) yes
C24 C23 N29 115.83(16) yes
C23 C24 C25 119.50(17) yes
C23 C24 H241 119.5(11) no
C25 C24 H241 121.0(11) no
C24 C25 C26 121.28(16) yes
C24 C25 N32 119.78(16) yes
C26 C25 N32 118.89(16) yes
C25 C26 C27 118.86(17) yes
C25 C26 H261 119.2(12) no
C27 C26 H261 122.0(12) no
C22 C27 C26 124.94(17) yes
C22 C27 N35 118.82(15) yes
C26 C27 N35 116.22(16) yes
C23 N29 O30 119.42(16) yes
C23 N29 O31 118.70(15) yes
O30 N29 O31 121.85(16) yes
C25 N32 O33 118.58(15) yes
C25 N32 O34 118.94(16) yes
O33 N32 O34 122.48(16) yes
C27 N35 O36 117.54(16) yes
C27 N35 O37 119.60(16) yes
O36 N35 O37 122.84(17) yes

loop_
_geom_bond_atom_site_label_1
_geom_bond_atom_site_label_2
_geom_bond_distance
_geom_bond_publ_flag
C1 C2 1.325(2) yes
C1 C11 1.507(2) yes
C1 H11 0.994(19) no
C2 C3 1.501(3) yes
C2 H21 0.992(19) no
C3 O4 1.446(2) yes
C3 C5 1.525(2) yes
C3 H31 1.00(2) no
O4 H401 0.92(2) no
C5 C6 1.516(2) yes
C5 H51 1.00(2) no
C5 H52 1.00(2) no
C6 N7 1.506(2) yes
C6 C11 1.524(2) yes
C6 H61 0.994(18) no
N7 C8 1.509(2) yes
N7 C12 1.499(2) yes
N7 H71 0.93(2) no
C8 C9 1.530(3) yes
C8 H81 0.99(2) no
C8 H82 0.94(2) no
C9 O10 1.414(2) yes
C9 C11 1.583(2) yes
C9 H91 1.028(19) no
O10 H101 0.89(3) no
C11 C21 1.529(2) yes
C12 C13 1.510(2) yes
C12 H121 0.96(2) no
C12 H122 0.992(19) no
C13 C14 1.409(2) yes
C13 C21 1.397(2) yes
C14 C15 1.363(3) yes
C14 H141 0.99(2) no
C15 O16 1.375(2) yes
C15 C19 1.385(3) yes
O16 C17 1.433(3) yes
C17 O18 1.437(2) yes
C17 H171 1.02(2) no
C17 H172 1.01(2) no
O18 C19 1.381(2) yes
C19 C20 1.362(2) yes
C20 C21 1.407(2) yes
C20 H201 0.995(19) no
C22 C23 1.452(3) yes
C22 C27 1.456(3) yes
C22 O28 1.248(2) yes
C23 C24 1.378(2) yes
C23 N29 1.457(2) yes
C24 C25 1.379(3) yes
C24 H241 0.95(2) no
C25 C26 1.385(3) yes
C25 N32 1.441(2) yes
C26 C27 1.366(2) yes
C26 H261 0.94(2) no
C27 N35 1.461(2) yes
N29 O30 1.218(2) yes
N29 O31 1.223(2) yes
N32 O33 1.229(2) yes
N32 O34 1.228(2) yes
N35 O36 1.226(2) yes
N35 O37 1.222(2) yes

loop_
_geom_contact_atom_site_label_1
_geom_contact_atom_site_label_2
_geom_contact_distance
_geom_contact_site_symmetry_2
_geom_contact_publ_flag
O4 O28 2.662(2) . no
O4 N7 2.750(2) 4_565 no
O4 O30 2.965(2) . no
O4 C12 3.447(2) 4_565 no
O4 C6 3.489(2) 4_565 no
O4 C5 3.522(2) 4_565 no
O4 C8 3.544(2) 1_655 no
O10 C25 3.051(2) 1_454 no
O10 O33 3.074(2) 2_666 no
O10 O16 3.092(2) 1_554 no
O10 N32 3.130(2) 1_454 no
O10 C26 3.248(2) 1_454 no
O10 O34 3.383(2) 1_454 no
O16 C2 3.300(2) 1_556 no
O18 N32 3.190(2) . no
O18 O31 3.247(2) 2_666 no
O18 O34 3.332(2) . no
O18 C25 3.333(2) . no
O18 C1 3.540(2) 2_666 no
O18 N29 3.587(2) 2_666 no
O28 C12 3.239(2) 4_565 no
O28 O37 3.480(2) 4_565 no
O28 C6 3.521(2) . no
O28 C3 3.561(2) . no
O30 C2 2.975(2) . no
O30 C8 3.140(3) 1_655 no
O30 C13 3.208(2) 1_655 no
O30 C9 3.368(3) 1_655 no
O30 C12 3.387(2) 1_655 no
O30 C14 3.450(2) 1_655 no
O30 C1 3.544(2) . no
O30 C3 3.546(2) . no
O31 O31 2.759(3) 2_766 no
O31 C17 3.276(3) 2_666 no
O31 C15 3.353(2) 1_655 no
O31 C19 3.385(2) 1_655 no
O31 C14 3.564(2) 1_655 no
O33 C9 3.048(2) 2_666 no
O33 O33 3.197(2) 2_767 no
O33 C1 3.286(2) 2_666 no
O33 C20 3.478(2) 2_666 no
O33 C11 3.487(2) 2_666 no
O33 N32 3.530(2) 2_767 no
O34 C17 3.283(3) 2_667 no
O34 C17 3.326(3) . no
O34 C2 3.483(3) 1_556 no
O34 C9 3.590(2) 1_656 no
O36 C5 3.354(2) 4_566 no
O37 C12 3.171(3) 4_565 no
O37 C12 3.359(2) . no
O37 C13 3.363(2) . no
N29 C14 3.301(2) 1_655 no
N29 C13 3.496(2) 1_655 no
N29 C15 3.527(2) 1_655 no
C14 C23 3.599(2) 1_455 no
C15 C26 3.553(2) . no
C19 C26 3.425(2) . no
C19 C25 3.446(2) . no

loop_
_geom_hbond_atom_site_label_D
_geom_hbond_atom_site_label_H
_geom_hbond_atom_site_label_A
_geom_hbond_site_symmetry_A
_geom_hbond_angle_DHA
_geom_hbond_distance_DH
_geom_hbond_distance_HA
_geom_hbond_distance_DA
_geom_hbond_publ_flag
O4 H401 O28 . 159.7(19) 0.92(2) 1.78(2) 2.662(3) yes
O4 H401 O30 . 120.3(16) 0.92(2) 2.40(2) 2.965(3) yes
N7 H71 O4 4_465 171.3(18) 0.93(2) 1.83(2) 2.750(3) yes
O10 H101 O33 2_666 135(2) 0.89(3) 2.38(2) 3.074(3) yes
